data_1508756
loop_
_publ_author_name
'Cassani, Carlo'
'Melchiorre, Paolo'

_publ_section_title
;
 Direct catalytic enantioselective vinylogous aldol reaction of
 \a-branched enals with isatins.
;
_journal_issue 21
_journal_name_full 'Organic letters'
_journal_page_first 5590
_journal_page_last 5593
_journal_paper_doi 10.1021/ol302711w
_journal_volume 14
_journal_year 2012
_chemical_absolute_configuration ad
_chemical_formula_sum 'C26 H20 Cl N O3'
_chemical_formula_weight 429.88
_chemical_name_systematic
; 
 ? 
;
_space_group_IT_number 19
_symmetry_cell_setting orthorhombic
_symmetry_space_group_name_Hall 'P 2ac 2ab'
_symmetry_space_group_name_H-M 'P 21 21 21'
_atom_sites_solution_hydrogens geom
_atom_sites_solution_primary direct
_atom_sites_solution_secondary difmap
_audit_creation_method SHELXL-97
_cell_angle_alpha 90.00
_cell_angle_beta 90.00
_cell_angle_gamma 90.00
_cell_formula_units_Z 4
_cell_length_a 6.9520(8)
_cell_length_b 12.8684(13)
_cell_length_c 23.405(3)
_cell_measurement_reflns_used 8188
_cell_measurement_temperature 100(2)
_cell_measurement_theta_max 36.24
_cell_measurement_theta_min 2.35
_cell_volume 2093.8(4)
_computing_cell_refinement 'Bruker APEX2 v2011.4-0'
_computing_data_collection 'Bruker APEX2 v2011.4-0'
_computing_data_reduction 'Bruker SAINT V7.60A'
_computing_molecular_graphics 'Bruker SHELXTL'
_computing_publication_material 'Bruker SHELXTL'
_computing_structure_refinement 'SHELXS-97 (Sheldrick, 2008)'
_computing_structure_solution Sir2011
_diffrn_ambient_temperature 100(2)
_diffrn_detector_area_resol_mean 512
_diffrn_detector_type '4K CCD area detector APEX II'
_diffrn_measured_fraction_theta_full 0.984
_diffrn_measured_fraction_theta_max 0.932
_diffrn_measurement_device_type 'APEX DUO Kappa 4-axis goniometer'
_diffrn_measurement_method
;
 Fullsphere data collection, phi and omega scans
;
_diffrn_measurement_specimen_support 'magnetic support whith MicroMount'
_diffrn_radiation_monochromator 'Quazar MX Multilayer Optics'
_diffrn_radiation_type MoK\a
_diffrn_radiation_wavelength 0.71073
_diffrn_reflns_av_R_equivalents 0.0215
_diffrn_reflns_av_sigmaI/netI 0.0309
_diffrn_reflns_limit_h_max 11
_diffrn_reflns_limit_h_min -9
_diffrn_reflns_limit_k_max 19
_diffrn_reflns_limit_k_min -20
_diffrn_reflns_limit_l_max 38
_diffrn_reflns_limit_l_min -29
_diffrn_reflns_number 16479
_diffrn_reflns_theta_full 25.00
_diffrn_reflns_theta_max 36.54
_diffrn_reflns_theta_min 1.81
_diffrn_source 'Micorfocus source E025 IuS'
_diffrn_source_current 0.6
_diffrn_source_power 50
_diffrn_source_size '0.2 mm x 0.2 mm fine focus'
_diffrn_source_type 'Bruker APEX DUO'
_exptl_absorpt_coefficient_mu 0.211
_exptl_absorpt_correction_T_max 0.9589
_exptl_absorpt_correction_T_min 0.9589
_exptl_absorpt_correction_type empirical
_exptl_absorpt_process_details
; 
 SADABS Version 2008/1 Bruker-Nonius
 Blessing, Acta Cryst. (1995) A51 33-38
;
_exptl_crystal_colour colourless
_exptl_crystal_density_diffrn 1.364
_exptl_crystal_density_method 'not measured'
_exptl_crystal_description block
_exptl_crystal_F_000 896
_exptl_crystal_size_max 0.20
_exptl_crystal_size_mid 0.20
_exptl_crystal_size_min 0.20
_refine_diff_density_max 0.477
_refine_diff_density_min -0.233
_refine_diff_density_rms 0.054
_refine_ls_abs_structure_details 'Flack H D (1983), Acta Cryst. A39, 876-881'
_refine_ls_abs_structure_Flack -0.01(4)
_refine_ls_extinction_method none
_refine_ls_goodness_of_fit_ref 1.026
_refine_ls_hydrogen_treatment noref
_refine_ls_matrix_type full
_refine_ls_number_parameters 281
_refine_ls_number_reflns 9299
_refine_ls_number_restraints 0
_refine_ls_restrained_S_all 1.026
_refine_ls_R_factor_all 0.0442
_refine_ls_R_factor_gt 0.0385
_refine_ls_shift/su_max 0.001
_refine_ls_shift/su_mean 0.000
_refine_ls_structure_factor_coef Fsqd
_refine_ls_weighting_details 'calc w=1/[\s^2^(Fo^2^)+(0.0583P)^2^+0.2278P] where P=(Fo^2^+2Fc^2^)/3'
_refine_ls_weighting_scheme calc
_refine_ls_wR_factor_gt 0.0976
_refine_ls_wR_factor_ref 0.1016
_reflns_number_gt 8456
_reflns_number_total 9299
_reflns_threshold_expression >2sigma(I)
_cod_data_source_file ol302711w_si_004.cif
_cod_data_source_block mo_csh1286_0m
_cod_depositor_comments
;
The following automatic conversions were performed:
'_diffrn_measurement_specimen_suppport' tag replaced with
'_diffrn_measurement_specimen_support'.

Automatic conversion script
Id: cif_correct_tags 1440 2010-10-19 06:21:57Z saulius 

The following automatic conversions were performed:

'_symmetry_cell_setting' value 'Orthorhombic' changed to
'orthorhombic' according to
/home/saulius/struct/CIF-dictionaries/cif_core.dic dictionary named
'cif_core.dic' version 2.4.2 from 2011-04-26.

Automatic conversion script
Id: cif_fix_values 1891 2012-01-12 08:04:46Z andrius 
;
_cod_original_cell_volume 2093.9(4)
_cod_original_sg_symbol_H-M P2(1)2(1)2(1)
_cod_database_code 1508756

loop_
_symmetry_equiv_pos_as_xyz
'x, y, z'
'-x+1/2, -y, z+1/2'
'-x, y+1/2, -z+1/2'
'x+1/2, -y+1/2, -z'

loop_
_atom_site_label
_atom_site_type_symbol
_atom_site_fract_x
_atom_site_fract_y
_atom_site_fract_z
_atom_site_U_iso_or_equiv
_atom_site_adp_type
_atom_site_occupancy
_atom_site_symmetry_multiplicity
_atom_site_calc_flag
_atom_site_refinement_flags
Cl1 Cl 0.49220(4) 0.36433(2) 1.078072(9) 0.02100(5) Uani 1 1 d .
N1 N 0.46745(14) 0.24325(8) 0.83627(3) 0.01946(17) Uani 1 1 d .
O1 O 0.43715(14) 0.34600(8) 0.75594(3) 0.0285(2) Uani 1 1 d .
O2 O 0.32532(12) 0.49509(7) 0.84374(4) 0.02257(17) Uani 1 1 d .
O3 O 0.19175(14) 0.64578(8) 0.86188(4) 0.0310(2) Uani 1 1 d .
C1 C 0.30086(15) 0.08043(9) 0.80680(4) 0.01867(18) Uani 1 1 d .
C2 C 0.29437(18) -0.02033(10) 0.82794(5) 0.0229(2) Uani 1 1 d .
H2 H 0.4041 -0.0489 0.8463 0.027 Uiso 1 1 calc R
C3 C 0.1281(2) -0.07980(11) 0.82235(5) 0.0283(2) Uani 1 1 d .
H3 H 0.1244 -0.1486 0.8370 0.034 Uiso 1 1 calc R
C4 C -0.03189(19) -0.03851(12) 0.79537(5) 0.0298(3) Uani 1 1 d .
H4 H -0.1452 -0.0791 0.7914 0.036 Uiso 1 1 calc R
C5 C -0.02660(16) 0.06235(11) 0.77414(5) 0.0263(2) Uani 1 1 d .
H5 H -0.1364 0.0905 0.7556 0.032 Uiso 1 1 calc R
C6 C 0.13847(15) 0.12209(10) 0.77991(4) 0.02107(19) Uani 1 1 d .
H6 H 0.1412 0.1912 0.7656 0.025 Uiso 1 1 calc R
C7 C 0.48462(15) 0.14196(9) 0.80877(4) 0.02125(18) Uani 1 1 d .
H7A H 0.5829 0.1008 0.8294 0.025 Uiso 1 1 calc R
H7B H 0.5311 0.1523 0.7692 0.025 Uiso 1 1 calc R
C8 C 0.47521(14) 0.26058(8) 0.89563(4) 0.01596(16) Uani 1 1 d .
C9 C 0.47890(15) 0.18574(8) 0.93826(4) 0.01723(16) Uani 1 1 d .
H9 H 0.4766 0.1137 0.9294 0.021 Uiso 1 1 calc R
C10 C 0.48608(16) 0.22053(8) 0.99470(4) 0.01729(16) Uani 1 1 d .
H10 H 0.4907 0.1715 1.0250 0.021 Uiso 1 1 calc R
C11 C 0.48650(15) 0.32577(8) 1.00695(4) 0.01596(15) Uani 1 1 d .
C12 C 0.48387(15) 0.40126(8) 0.96379(4) 0.01674(16) Uani 1 1 d .
H12 H 0.4857 0.4733 0.9726 0.020 Uiso 1 1 calc R
C13 C 0.47850(13) 0.36658(8) 0.90762(4) 0.01604(15) Uani 1 1 d .
C14 C 0.48397(16) 0.42414(9) 0.85111(4) 0.01859(17) Uani 1 1 d .
C15 C 0.45534(15) 0.33526(10) 0.80731(4) 0.0210(2) Uani 1 1 d .
C17 C 0.33725(17) 0.59484(10) 0.86307(5) 0.0227(2) Uani 1 1 d .
C18 C 0.52906(16) 0.63454(9) 0.88126(5) 0.0227(2) Uani 1 1 d .
C19 C 0.68602(16) 0.57914(10) 0.86739(5) 0.0226(2) Uani 1 1 d .
H19 H 0.8088 0.6060 0.8773 0.027 Uiso 1 1 calc R
C20 C 0.67588(16) 0.47696(10) 0.83697(5) 0.0205(2) Uani 1 1 d .
H20 H 0.6760 0.4919 0.7950 0.025 Uiso 1 1 calc R
C21 C 0.84992(17) 0.40819(11) 0.84943(5) 0.0260(2) Uani 1 1 d .
H21A H 0.9677 0.4447 0.8382 0.039 Uiso 1 1 calc R
H21B H 0.8391 0.3434 0.8277 0.039 Uiso 1 1 calc R
H21C H 0.8546 0.3924 0.8904 0.039 Uiso 1 1 calc R
C22 C 0.53988(17) 0.73613(10) 0.91118(5) 0.0241(2) Uani 1 1 d .
C23 C 0.4003(2) 0.76798(11) 0.95043(6) 0.0303(3) Uani 1 1 d .
H23 H 0.2884 0.7268 0.9561 0.036 Uiso 1 1 calc R
C24 C 0.4242(2) 0.85979(12) 0.98125(6) 0.0346(3) Uani 1 1 d .
H24 H 0.3293 0.8806 1.0081 0.042 Uiso 1 1 calc R
C25 C 0.5866(3) 0.92112(12) 0.97280(6) 0.0351(3) Uani 1 1 d .
H25 H 0.6039 0.9830 0.9943 0.042 Uiso 1 1 calc R
C26 C 0.7224(2) 0.89169(12) 0.93299(6) 0.0346(3) Uani 1 1 d .
H26 H 0.8319 0.9343 0.9266 0.042 Uiso 1 1 calc R
C27 C 0.7001(2) 0.80019(11) 0.90210(6) 0.0301(3) Uani 1 1 d .
H27 H 0.7942 0.7809 0.8746 0.036 Uiso 1 1 calc R

loop_
_atom_site_aniso_label
_atom_site_aniso_U_11
_atom_site_aniso_U_22
_atom_site_aniso_U_33
_atom_site_aniso_U_23
_atom_site_aniso_U_13
_atom_site_aniso_U_12
Cl1 0.02385(11) 0.02480(12) 0.01436(8) -0.00258(7) -0.00020(8) 0.00142(10)
N1 0.0209(4) 0.0248(4) 0.0128(3) 0.0006(3) -0.0009(3) -0.0023(3)
O1 0.0281(4) 0.0419(6) 0.0155(3) 0.0068(3) -0.0050(3) -0.0081(4)
O2 0.0165(3) 0.0229(4) 0.0283(4) 0.0076(3) -0.0073(3) -0.0046(3)
O3 0.0237(4) 0.0281(5) 0.0410(5) 0.0043(4) -0.0091(4) -0.0016(3)
C1 0.0174(4) 0.0252(5) 0.0134(4) -0.0073(3) -0.0002(3) 0.0026(3)
C2 0.0241(5) 0.0267(6) 0.0178(4) -0.0041(4) -0.0010(4) 0.0046(4)
C3 0.0337(6) 0.0266(6) 0.0247(5) -0.0046(4) 0.0018(4) -0.0040(5)
C4 0.0261(6) 0.0392(7) 0.0240(5) -0.0099(4) 0.0009(4) -0.0075(5)
C5 0.0172(5) 0.0427(7) 0.0190(4) -0.0069(4) -0.0023(3) 0.0008(4)
C6 0.0178(4) 0.0279(6) 0.0175(4) -0.0058(4) -0.0013(3) 0.0043(4)
C7 0.0163(4) 0.0304(5) 0.0170(4) -0.0057(3) 0.0011(3) 0.0007(4)
C8 0.0139(4) 0.0209(4) 0.0130(3) 0.0013(3) -0.0006(3) -0.0022(3)
C9 0.0187(4) 0.0175(4) 0.0155(3) 0.0010(3) 0.0009(3) 0.0000(3)
C10 0.0189(4) 0.0183(4) 0.0147(3) 0.0025(3) 0.0012(3) -0.0001(3)
C11 0.0145(4) 0.0196(4) 0.0138(3) 0.0011(3) 0.0006(3) 0.0001(3)
C12 0.0156(4) 0.0175(4) 0.0171(3) 0.0013(3) -0.0009(3) -0.0020(3)
C13 0.0141(4) 0.0188(4) 0.0152(3) 0.0036(3) -0.0015(3) -0.0031(3)
C14 0.0168(4) 0.0217(4) 0.0172(3) 0.0071(3) -0.0034(3) -0.0051(3)
C15 0.0172(4) 0.0297(6) 0.0160(4) 0.0047(3) -0.0030(3) -0.0063(4)
C17 0.0210(5) 0.0239(6) 0.0231(5) 0.0079(4) -0.0050(4) -0.0065(4)
C18 0.0218(5) 0.0240(5) 0.0222(4) 0.0094(4) -0.0040(3) -0.0095(4)
C19 0.0192(4) 0.0270(6) 0.0216(4) 0.0087(4) -0.0041(3) -0.0092(4)
C20 0.0176(4) 0.0271(6) 0.0169(4) 0.0087(4) -0.0029(3) -0.0069(4)
C21 0.0173(4) 0.0349(7) 0.0257(5) 0.0097(4) -0.0016(4) -0.0045(4)
C22 0.0262(5) 0.0225(5) 0.0235(5) 0.0087(4) -0.0050(4) -0.0086(4)
C23 0.0331(6) 0.0291(7) 0.0287(6) 0.0074(5) -0.0019(5) -0.0067(5)
C24 0.0440(7) 0.0298(7) 0.0302(6) 0.0046(5) -0.0036(5) -0.0010(6)
C25 0.0491(8) 0.0216(6) 0.0347(6) 0.0061(5) -0.0150(6) -0.0037(6)
C26 0.0399(7) 0.0256(7) 0.0383(7) 0.0086(5) -0.0112(5) -0.0133(5)
C27 0.0310(6) 0.0255(6) 0.0337(6) 0.0091(5) -0.0046(5) -0.0122(5)

loop_
_atom_type_symbol
_atom_type_description
_atom_type_scat_dispersion_real
_atom_type_scat_dispersion_imag
_atom_type_scat_source
C C 0.0033 0.0016 'International Tables Vol C Tables 4.2.6.8 and 6.1.1.4'
H H 0.0000 0.0000 'International Tables Vol C Tables 4.2.6.8 and 6.1.1.4'
N N 0.0061 0.0033 'International Tables Vol C Tables 4.2.6.8 and 6.1.1.4'
O O 0.0106 0.0060 'International Tables Vol C Tables 4.2.6.8 and 6.1.1.4'
Cl Cl 0.1484 0.1585 'International Tables Vol C Tables 4.2.6.8 and 6.1.1.4'

loop_
_geom_angle_atom_site_label_1
_geom_angle_atom_site_label_2
_geom_angle_atom_site_label_3
_geom_angle
C15 N1 C8 110.76(9)
C15 N1 C7 124.07(9)
C8 N1 C7 125.02(9)
C17 O2 C14 120.65(8)
C2 C1 C6 119.45(11)
C2 C1 C7 120.56(10)
C6 C1 C7 119.83(11)
C1 C2 C3 120.45(11)
C4 C3 C2 119.91(13)
C3 C4 C5 119.99(12)
C6 C5 C4 120.28(11)
C5 C6 C1 119.91(11)
N1 C7 C1 114.49(9)
C9 C8 C13 122.33(9)
C9 C8 N1 126.91(10)
C13 C8 N1 110.76(9)
C8 C9 C10 117.31(9)
C11 C10 C9 120.66(9)
C10 C11 C12 121.93(9)
C10 C11 Cl1 118.55(7)
C12 C11 Cl1 119.52(8)
C13 C12 C11 117.38(9)
C12 C13 C8 120.38(9)
C12 C13 C14 131.92(10)
C8 C13 C14 107.64(8)
O2 C14 C13 113.22(9)
O2 C14 C20 111.04(8)
C13 C14 C20 115.24(8)
O2 C14 C15 106.87(8)
C13 C14 C15 102.32(8)
C20 C14 C15 107.24(9)
O1 C15 N1 126.49(12)
O1 C15 C14 125.70(11)
N1 C15 C14 107.67(8)
O3 C17 O2 116.94(10)
O3 C17 C18 124.82(12)
O2 C17 C18 118.16(11)
C19 C18 C22 122.69(10)
C19 C18 C17 118.42(11)
C22 C18 C17 118.81(11)
C18 C19 C20 122.88(10)
C19 C20 C21 112.39(10)
C19 C20 C14 109.13(10)
C21 C20 C14 113.04(9)
C23 C22 C27 118.62(13)
C23 C22 C18 122.20(11)
C27 C22 C18 119.10(12)
C24 C23 C22 120.37(13)
C23 C24 C25 120.26(15)
C26 C25 C24 119.70(14)
C25 C26 C27 120.52(13)
C26 C27 C22 120.49(14)

loop_
_geom_bond_atom_site_label_1
_geom_bond_atom_site_label_2
_geom_bond_distance
Cl1 C11 1.7376(9)
N1 C15 1.3670(15)
N1 C8 1.4081(12)
N1 C7 1.4586(15)
O1 C15 1.2169(13)
O2 C17 1.3636(16)
O2 C14 1.4420(14)
O3 C17 1.2057(16)
C1 C2 1.3886(18)
C1 C6 1.3993(15)
C1 C7 1.5037(16)
C2 C3 1.3923(19)
C3 C4 1.385(2)
C4 C5 1.390(2)
C5 C6 1.3879(17)
C8 C9 1.3870(14)
C8 C13 1.3929(15)
C9 C10 1.3956(13)
C10 C11 1.3842(14)
C11 C12 1.4015(13)
C12 C13 1.3890(13)
C13 C14 1.5165(13)
C14 C20 1.5334(15)
C14 C15 1.5487(16)
C17 C18 1.4901(15)
C18 C19 1.3432(18)
C18 C22 1.4849(18)
C19 C20 1.4970(19)
C20 C21 1.5271(18)
C22 C23 1.398(2)
C22 C27 1.4021(17)
C23 C24 1.394(2)
C24 C25 1.392(2)
C25 C26 1.379(2)
C26 C27 1.390(2)

loop_
_geom_torsion_atom_site_label_1
_geom_torsion_atom_site_label_2
_geom_torsion_atom_site_label_3
_geom_torsion_atom_site_label_4
_geom_torsion
C6 C1 C2 C3 0.19(16)
C7 C1 C2 C3 -175.33(10)
C1 C2 C3 C4 0.23(18)
C2 C3 C4 C5 -0.29(18)
C3 C4 C5 C6 -0.08(17)
C4 C5 C6 C1 0.50(16)
C2 C1 C6 C5 -0.56(15)
C7 C1 C6 C5 175.00(9)
C15 N1 C7 C1 -101.98(12)
C8 N1 C7 C1 82.93(12)
C2 C1 C7 N1 -126.29(10)
C6 C1 C7 N1 58.20(12)
C15 N1 C8 C9 176.73(10)
C7 N1 C8 C9 -7.62(16)
C15 N1 C8 C13 -3.12(12)
C7 N1 C8 C13 172.54(9)
C13 C8 C9 C10 0.02(15)
N1 C8 C9 C10 -179.81(10)
C8 C9 C10 C11 0.95(15)
C9 C10 C11 C12 -1.36(16)
C9 C10 C11 Cl1 179.11(8)
C10 C11 C12 C13 0.75(15)
Cl1 C11 C12 C13 -179.73(8)
C11 C12 C13 C8 0.23(14)
C11 C12 C13 C14 -176.64(10)
C9 C8 C13 C12 -0.61(15)
N1 C8 C13 C12 179.24(9)
C9 C8 C13 C14 176.94(9)
N1 C8 C13 C14 -3.20(11)
C17 O2 C14 C13 87.90(12)
C17 O2 C14 C20 -43.58(13)
C17 O2 C14 C15 -160.22(9)
C12 C13 C14 O2 -60.85(14)
C8 C13 C14 O2 121.98(9)
C12 C13 C14 C20 68.52(15)
C8 C13 C14 C20 -108.65(10)
C12 C13 C14 C15 -175.49(10)
C8 C13 C14 C15 7.35(11)
C8 N1 C15 O1 -176.20(11)
C7 N1 C15 O1 8.09(18)
C8 N1 C15 C14 7.89(11)
C7 N1 C15 C14 -167.81(9)
O2 C14 C15 O1 55.63(14)
C13 C14 C15 O1 174.84(11)
C20 C14 C15 O1 -63.51(14)
O2 C14 C15 N1 -128.42(9)
C13 C14 C15 N1 -9.22(11)
C20 C14 C15 N1 112.44(9)
C14 O2 C17 O3 -171.07(10)
C14 O2 C17 C18 11.90(15)
O3 C17 C18 C19 -163.63(12)
O2 C17 C18 C19 13.14(15)
O3 C17 C18 C22 13.18(17)
O2 C17 C18 C22 -170.05(9)
C22 C18 C19 C20 -179.68(9)
C17 C18 C19 C20 -3.00(15)
C18 C19 C20 C21 -154.06(10)
C18 C19 C20 C14 -27.85(14)
O2 C14 C20 C19 48.79(11)
C13 C14 C20 C19 -81.63(12)
C15 C14 C20 C19 165.21(9)
O2 C14 C20 C21 174.63(10)
C13 C14 C20 C21 44.21(14)
C15 C14 C20 C21 -68.95(11)
C19 C18 C22 C23 -146.04(12)
C17 C18 C22 C23 37.29(15)
C19 C18 C22 C27 30.64(16)
C17 C18 C22 C27 -146.03(11)
C27 C22 C23 C24 -2.27(19)
C18 C22 C23 C24 174.42(12)
C22 C23 C24 C25 0.6(2)
C23 C24 C25 C26 1.2(2)
C24 C25 C26 C27 -1.3(2)
C25 C26 C27 C22 -0.4(2)
C23 C22 C27 C26 2.14(19)
C18 C22 C27 C26 -174.66(11)

loop_
_cod_related_entry_id
_cod_related_entry_code
_cod_related_entry_database
1 30652060 ChemSpider
